data_4517150
loop_
_publ_author_name
'Cherepakhin, Valeriy'
'Williams, Travis J.'

_publ_section_title
;
 Catalyst Evolution in Ruthenium-Catalyzed Coupling of Amines and Alcohols
;
_journal_name_full 'ACS Catalysis'
_journal_page_first 56
_journal_paper_doi 10.1021/acscatal.9b03679
_journal_year 2019
_chemical_formula_moiety 'C43 H71 Cl2 N3 O P3 Ru3, C F3 O3 S'
_chemical_formula_sum 'C44 H71 Cl2 F3 N3 O4 P3 Ru3 S'
_chemical_formula_weight 1262.11
_chemical_name_common Ru3
_space_group_crystal_system monoclinic
_space_group_IT_number 14
_space_group_name_Hall '-P 2ybc'
_space_group_name_H-M_alt 'P 1 21/c 1'
_atom_sites_solution_hydrogens geom
_cell_angle_alpha 90
_cell_angle_beta 97.812(6)
_cell_angle_gamma 90
_cell_formula_units_Z 4
_cell_length_a 13.400(5)
_cell_length_b 20.266(8)
_cell_length_c 19.218(8)
_cell_measurement_reflns_used 36
_cell_measurement_temperature 100.(2)
_cell_measurement_theta_max 16.0978
_cell_measurement_theta_min 1.4774
_cell_volume 5170(4)
_computing_cell_refinement 'APEX3 v2018.1-0 (Bruker AXS, 2018)'
_computing_data_collection 'Bruker Instrument Service v2012.12.0.3 (Bruker AXS, 2012)'
_computing_data_reduction 'SAINT V8.38A (Bruker AXS, 2013)'
_computing_molecular_graphics 'shelXle (C.B. Huebschle, rev 882)'
_computing_publication_material 'SHELXTL XL 2017/1 (Bruker AXS, 2017)'
_computing_structure_refinement 'SHELXTL XL 2017/1 (Bruker AXS, 2017)'
_computing_structure_solution 'SHELXTL XT 2014/5 (Bruker AXS, 2014)'
_diffrn_ambient_temperature 100.(2)
_diffrn_detector_area_resol_mean 8.3333
_diffrn_measured_fraction_theta_full 1.000
_diffrn_measured_fraction_theta_max 1.000
_diffrn_measurement_device_type 'Bruker APEX II CCD'
_diffrn_measurement_method 'omega- and phi-scans'
_diffrn_radiation_monochromator 'TRIUMPH curved-crystal'
_diffrn_radiation_type 'MoK\a '
_diffrn_radiation_wavelength 0.71073
_diffrn_reflns_av_R_equivalents 0.1778
_diffrn_reflns_av_unetI/netI 0.1022
_diffrn_reflns_limit_h_max 15
_diffrn_reflns_limit_h_min -15
_diffrn_reflns_limit_k_max 23
_diffrn_reflns_limit_k_min -23
_diffrn_reflns_limit_l_max 22
_diffrn_reflns_limit_l_min -22
_diffrn_reflns_number 83773
_diffrn_reflns_theta_full 24.71
_diffrn_reflns_theta_max 24.71
_diffrn_reflns_theta_min 1.47
_diffrn_source 'fine-focus tube'
_exptl_absorpt_coefficient_mu 1.155
_exptl_absorpt_correction_T_max 0.91
_exptl_absorpt_correction_T_min 0.57
_exptl_absorpt_correction_type multi-scan
_exptl_absorpt_process_details 'SADABS 2016/2 (Bruker AXS, 2016)'
_exptl_crystal_colour green
_exptl_crystal_density_diffrn 1.621
_exptl_crystal_density_method 'not measured'
_exptl_crystal_description needle
_exptl_crystal_F_000 2568
_exptl_crystal_size_max 0.554
_exptl_crystal_size_mid 0.090
_exptl_crystal_size_min 0.080
_refine_diff_density_max 0.813
_refine_diff_density_min -0.896
_refine_ls_extinction_method none
_refine_ls_goodness_of_fit_ref 1.002
_refine_ls_hydrogen_treatment constr
_refine_ls_matrix_type full
_refine_ls_number_parameters 613
_refine_ls_number_reflns 8811
_refine_ls_number_restraints 71
_refine_ls_restrained_S_all 1.013
_refine_ls_R_factor_all 0.0835
_refine_ls_R_factor_gt 0.0409
_refine_ls_shift/su_max 0.015
_refine_ls_shift/su_mean 0.000
_refine_ls_structure_factor_coef Fsqd
_refine_ls_weighting_details 'w=1/[\s^2^(Fo^2^)+(0.0115P)^2^] where P=(Fo^2^+2Fc^2^)/3'
_refine_ls_weighting_scheme calc
_refine_ls_wR_factor_gt 0.0700
_refine_ls_wR_factor_ref 0.0771
_reflns_number_gt 5674
_reflns_number_total 8811
_reflns_threshold_expression 'I > 2\s(I)'
_cod_data_source_file cs9b03679_si_002.cif
_cod_data_source_block Ru3
_cod_original_cell_volume 5170.(4)
_cod_database_code 4517150

loop_
_space_group_symop_operation_xyz
'x, y, z'
'-x, y+1/2, -z+1/2'
'-x, -y, -z'
'x, -y-1/2, z-1/2'

loop_
_atom_site_type_symbol
_atom_site_label
_atom_site_fract_x
_atom_site_fract_y
_atom_site_fract_z
_atom_site_U_iso_or_equiv
_atom_site_adp_type
_atom_site_calc_flag
_atom_site_refinement_flags_adp
_atom_site_refinement_flags_occupancy
_atom_site_refinement_flags_posn
_atom_site_occupancy
_atom_site_disorder_assembly
_atom_site_disorder_group
C C1 0.3878(4) 0.3492(3) 0.3399(3) 0.0158(13) Uani d . . . 1.0 . .
C C2 0.3734(4) 0.4114(3) 0.3681(3) 0.0198(14) Uani d . . . 1.0 . .
H H2 0.307201 0.429128 0.363837 0.024 Uiso calc U . R 1.0 . .
C C3 0.4522(4) 0.4477(3) 0.4018(3) 0.0188(14) Uani d . . . 1.0 . .
H H3 0.440288 0.490519 0.419043 0.023 Uiso calc U . R 1.0 . .
C C4 0.5492(4) 0.4221(3) 0.4106(3) 0.0210(14) Uani d . . . 1.0 . .
H H4 0.604373 0.446611 0.433793 0.025 Uiso calc U . R 1.0 . .
C C5 0.5624(4) 0.3603(3) 0.3846(3) 0.0154(13) Uani d . . . 1.0 . .
C C6 0.6640(3) 0.3263(3) 0.3918(3) 0.0191(14) Uani d . . . 1.0 . .
H H6A 0.704689 0.339984 0.436367 0.023 Uiso calc U . R 1.0 . .
H H6AB 0.700392 0.339662 0.352595 0.023 Uiso calc U . R 1.0 . .
C C7 0.6348(4) 0.2123(3) 0.4836(3) 0.0261(15) Uani d . . . 1.0 . .
C C8 0.5623(4) 0.2598(3) 0.5112(3) 0.0291(15) Uani d . . . 1.0 . .
H H8A 0.547941 0.244793 0.557341 0.044 Uiso calc U . R 1.0 . .
H H8B 0.499442 0.261426 0.478555 0.044 Uiso calc U . R 1.0 . .
H H8C 0.592415 0.303913 0.51569 0.044 Uiso calc U . R 1.0 . .
C C9 0.7331(4) 0.2137(3) 0.5336(3) 0.0372(17) Uani d . . . 1.0 . .
H H9A 0.764362 0.257297 0.531983 0.056 Uiso calc U . R 1.0 . .
H H9B 0.778884 0.180014 0.519505 0.056 Uiso calc U . R 1.0 . .
H H9C 0.719476 0.204664 0.581509 0.056 Uiso calc U . R 1.0 . .
C C10 0.5911(4) 0.1422(3) 0.4840(3) 0.0323(16) Uani d . . . 1.0 . .
H H10A 0.577239 0.131272 0.531461 0.049 Uiso calc U . R 1.0 . .
H H10B 0.639803 0.11061 0.469629 0.049 Uiso calc U . R 1.0 . .
H H10C 0.528447 0.139931 0.451242 0.049 Uiso calc U . R 1.0 . .
C C11 0.7688(4) 0.2046(3) 0.3643(4) 0.0292(16) Uani d . . . 1.0 . .
C C12 0.8611(4) 0.2411(3) 0.4030(4) 0.0341(17) Uani d . . . 1.0 . .
H H12A 0.922668 0.224 0.387267 0.051 Uiso calc U . R 1.0 . .
H H12B 0.864208 0.234187 0.453754 0.051 Uiso calc U . R 1.0 . .
H H12C 0.855135 0.28844 0.392714 0.051 Uiso calc U . R 1.0 . .
C C13 0.7766(4) 0.1295(3) 0.3782(4) 0.048(2) Uani d . . . 1.0 . .
H H13A 0.712672 0.10836 0.359692 0.072 Uiso calc U . R 1.0 . .
H H13B 0.791032 0.121549 0.428851 0.072 Uiso calc U . R 1.0 . .
H H13C 0.830883 0.111048 0.354822 0.072 Uiso calc U . R 1.0 . .
C C14 0.7679(4) 0.2155(3) 0.2864(3) 0.0394(18) Uani d . . . 1.0 . .
H H14A 0.757424 0.262449 0.275575 0.059 Uiso calc U . R 1.0 . .
H H14B 0.713128 0.189758 0.260329 0.059 Uiso calc U . R 1.0 . .
H H14C 0.832367 0.201324 0.272711 0.059 Uiso calc U . R 1.0 . .
C C15 0.3635(4) 0.1394(3) 0.1273(3) 0.0247(15) Uani d . . . 1.0 . .
H H15 0.417837 0.167758 0.144298 0.03 Uiso calc U . R 1.0 . .
C C16 0.3542(4) 0.1208(3) 0.0590(3) 0.0262(15) Uani d . . . 1.0 . .
H H16 0.40075 0.13603 0.029379 0.031 Uiso calc U . R 1.0 . .
C C17 0.2760(4) 0.0794(3) 0.0331(3) 0.0274(15) Uani d . . . 1.0 . .
H H17 0.267012 0.066042 -0.014732 0.033 Uiso calc U . R 1.0 . .
C C18 0.2113(4) 0.0580(3) 0.0784(3) 0.0230(14) Uani d . . . 1.0 . .
H H18 0.157062 0.029366 0.061897 0.028 Uiso calc U . R 1.0 . .
C C19 0.2251(4) 0.0781(2) 0.1472(3) 0.0165(13) Uani d . . . 1.0 . .
C C20 0.1570(4) 0.0560(3) 0.1983(3) 0.0216(14) Uani d . . . 1.0 . .
H H20A 0.135945 0.009713 0.188425 0.026 Uiso calc U . R 1.0 . .
H H20B 0.095867 0.083941 0.193726 0.026 Uiso calc U . R 1.0 . .
C C21 0.2899(4) -0.0196(3) 0.3036(3) 0.0218(14) Uani d . . . 1.0 . .
C C22 0.3476(4) -0.0318(3) 0.2407(3) 0.0216(14) Uani d . . . 1.0 . .
H H22A 0.387731 -0.07221 0.248773 0.032 Uiso calc U . R 1.0 . .
H H22B 0.392177 0.005631 0.235531 0.032 Uiso calc U . R 1.0 . .
H H22C 0.299445 -0.036716 0.197815 0.032 Uiso calc U . R 1.0 . .
C C23 0.3665(4) -0.0152(3) 0.3691(3) 0.0297(16) Uani d . . . 1.0 . .
H H23A 0.331438 -0.011845 0.410502 0.045 Uiso calc U . R 1.0 . .
H H23B 0.408749 0.023944 0.366275 0.045 Uiso calc U . R 1.0 . .
H H23C 0.40891 -0.054774 0.372888 0.045 Uiso calc U . R 1.0 . .
C C24 0.2214(4) -0.0794(3) 0.3089(3) 0.0294(16) Uani d . . . 1.0 . .
H H24A 0.170989 -0.081615 0.266927 0.044 Uiso calc U . R 1.0 . .
H H24B 0.187345 -0.075042 0.350686 0.044 Uiso calc U . R 1.0 . .
H H24C 0.261956 -0.119803 0.31248 0.044 Uiso calc U . R 1.0 . .
C C25 0.1205(4) 0.0694(3) 0.3444(3) 0.0212(14) Uani d . . . 1.0 . .
C C26 0.0309(4) 0.0231(3) 0.3195(3) 0.0247(15) Uani d . . . 1.0 . .
H H26A -0.020564 0.027726 0.350865 0.037 Uiso calc U . R 1.0 . .
H H26B 0.05461 -0.022724 0.320474 0.037 Uiso calc U . R 1.0 . .
H H26C 0.002011 0.034829 0.27155 0.037 Uiso calc U . R 1.0 . .
C C27 0.1609(4) 0.0561(3) 0.4201(3) 0.0304(16) Uani d . . . 1.0 . .
H H27A 0.221048 0.083094 0.433709 0.046 Uiso calc U . R 1.0 . .
H H27B 0.178388 0.009321 0.425944 0.046 Uiso calc U . R 1.0 . .
H H27C 0.109419 0.067319 0.449805 0.046 Uiso calc U . R 1.0 . .
C C28 0.0787(4) 0.1393(3) 0.3385(3) 0.0294(16) Uani d . . . 1.0 . .
H H28A 0.024864 0.14369 0.36796 0.044 Uiso calc U . R 1.0 . .
H H28B 0.051609 0.14853 0.289459 0.044 Uiso calc U . R 1.0 . .
H H28C 0.132647 0.170751 0.354161 0.044 Uiso calc U . R 1.0 . .
C C29 0.1536(4) 0.3032(3) 0.4053(3) 0.0180(13) Uani d . . . 1.0 . .
H H29 0.186124 0.264684 0.425459 0.022 Uiso calc U . R 1.0 . .
C C30 0.0822(4) 0.3325(3) 0.4388(3) 0.0217(14) Uani d . . . 1.0 . .
H H30 0.06424 0.313484 0.480608 0.026 Uiso calc U . R 1.0 . .
C C31 0.0360(4) 0.3894(3) 0.4125(3) 0.0240(15) Uani d . . . 1.0 . .
H H31 -0.012751 0.410977 0.43599 0.029 Uiso calc U . R 1.0 . .
C C32 0.0628(4) 0.4140(3) 0.3510(3) 0.0240(14) Uani d . . . 1.0 . .
H H32 0.032756 0.453488 0.331441 0.029 Uiso calc U . R 1.0 . .
C C33 0.1337(4) 0.3812(3) 0.3174(3) 0.0196(14) Uani d . . . 1.0 . .
C C34 0.1638(4) 0.4073(3) 0.2499(3) 0.0194(13) Uani d . . . 1.0 . .
H H34A 0.21234 0.444022 0.260015 0.023 Uiso calc U . R 1.0 . .
H H34B 0.10375 0.424372 0.219459 0.023 Uiso calc U . R 1.0 . .
C C35 0.1083(4) 0.3016(3) 0.1505(3) 0.0216(14) Uani d . . . 1.0 . .
C C36 0.1363(4) 0.2364(3) 0.1192(3) 0.0267(15) Uani d . . . 1.0 . .
H H36A 0.171629 0.208538 0.15641 0.04 Uiso calc U . R 1.0 . .
H H36B 0.180411 0.244692 0.083461 0.04 Uiso calc U . R 1.0 . .
H H36C 0.075098 0.213887 0.097704 0.04 Uiso calc U . R 1.0 . .
C C37 0.0287(4) 0.2873(3) 0.1995(3) 0.0261(15) Uani d . . . 1.0 . .
H H37A -0.02734 0.26245 0.173788 0.039 Uiso calc U . R 1.0 . .
H H37B 0.003515 0.329004 0.216136 0.039 Uiso calc U . R 1.0 . .
H H37C 0.05936 0.261236 0.239846 0.039 Uiso calc U . R 1.0 . .
C C38 0.0553(4) 0.3453(3) 0.0907(3) 0.0273(15) Uani d . . . 1.0 . .
H H38A 0.098613 0.349684 0.053769 0.041 Uiso calc U . R 1.0 . .
H H38B 0.042379 0.389035 0.109294 0.041 Uiso calc U . R 1.0 . .
H H38C -0.008696 0.324885 0.071089 0.041 Uiso calc U . R 1.0 . .
C C39 0.2993(4) 0.3865(3) 0.1458(3) 0.0231(14) Uani d . . . 1.0 . .
C C40 0.2467(4) 0.4482(3) 0.1118(3) 0.0287(15) Uani d . . . 1.0 . .
H H40A 0.29362 0.472577 0.086501 0.043 Uiso calc U . R 1.0 . .
H H40B 0.225043 0.476426 0.148367 0.043 Uiso calc U . R 1.0 . .
H H40C 0.187767 0.434861 0.07888 0.043 Uiso calc U . R 1.0 . .
C C41 0.3951(4) 0.4105(3) 0.1901(3) 0.0267(15) Uani d . . . 1.0 . .
H H41A 0.435395 0.435853 0.160521 0.04 Uiso calc U . R 1.0 . .
H H41B 0.434182 0.372532 0.210152 0.04 Uiso calc U . R 1.0 . .
H H41C 0.377631 0.438683 0.228074 0.04 Uiso calc U . R 1.0 . .
C C42 0.3277(4) 0.3397(3) 0.0895(3) 0.0297(16) Uani d . . . 1.0 . .
H H42A 0.267548 0.329039 0.05647 0.045 Uiso calc U . R 1.0 . .
H H42B 0.356186 0.299076 0.111634 0.045 Uiso calc U . R 1.0 . .
H H42C 0.377738 0.360957 0.064136 0.045 Uiso calc U . R 1.0 . .
C C43 0.5554(4) 0.2603(3) 0.2403(3) 0.0242(15) Uani d . . . 1.0 . .
Cl Cl1 0.50124(9) 0.11443(7) 0.28800(8) 0.0236(4) Uani d . . . 1.0 . .
Cl Cl2 0.36379(9) 0.19998(6) 0.39087(7) 0.0191(3) Uani d . . . 1.0 . .
N N1 0.4837(3) 0.3261(2) 0.3498(2) 0.0143(11) Uani d . . . 1.0 . .
N N2 0.3006(3) 0.1204(2) 0.1728(2) 0.0173(11) Uani d . . . 1.0 . .
N N3 0.1803(3) 0.3263(2) 0.3447(2) 0.0166(11) Uani d . . . 1.0 . .
O O1 0.5832(3) 0.2821(2) 0.1918(2) 0.0339(11) Uani d . . . 1.0 . .
P P1 0.64778(10) 0.23672(7) 0.39108(8) 0.0206(4) Uani d . . . 1.0 . .
P P2 0.22462(10) 0.06257(7) 0.28708(8) 0.0165(3) Uani d . . . 1.0 . .
P P3 0.22144(10) 0.34061(7) 0.20477(8) 0.0177(3) Uani d . . . 1.0 . .
Ru Ru1 0.49760(3) 0.23139(2) 0.31462(2) 0.01709(12) Uani d . . . 1.0 . .
Ru Ru2 0.32218(3) 0.14940(2) 0.27441(2) 0.01606(12) Uani d . . . 1.0 . .
Ru Ru3 0.29150(3) 0.27986(2) 0.29629(2) 0.01561(12) Uani d . . . 1.0 . .
C C44 0.2287(10) 0.5909(7) 0.3949(8) 0.039(3) Uani d . P D 0.338(3) A 1
F F1 0.2916(8) 0.5739(6) 0.4532(6) 0.0514(13) Uani d . P D 0.338(3) A 1
F F2 0.2284(16) 0.5398(8) 0.3520(9) 0.0514(13) Uani d . P D 0.338(3) A 1
F F3 0.270(2) 0.6429(10) 0.3684(13) 0.0514(13) Uani d . P D 0.338(3) A 1
S S1 0.1014(8) 0.6102(6) 0.4062(5) 0.0330(14) Uani d . P D 0.338(3) A 1
O O2 0.0705(9) 0.6389(7) 0.3340(6) 0.0389(13) Uani d . P D 0.338(3) A 1
O O3 0.1113(14) 0.6587(8) 0.4614(7) 0.0389(13) Uani d . P D 0.338(3) A 1
O O4 0.050(2) 0.5508(11) 0.4190(12) 0.0389(13) Uani d . P D 0.338(3) A 1
C C44A 0.2211(12) 0.5857(9) 0.3821(9) 0.039(3) Uani d . P D 0.285(3) B 2
F F1A 0.2699(10) 0.5456(7) 0.4349(7) 0.0514(13) Uani d . P D 0.285(3) B 2
F F2A 0.1993(12) 0.5550(8) 0.3206(8) 0.0514(13) Uani d . P D 0.285(3) B 2
F F3A 0.2781(18) 0.6383(10) 0.3784(14) 0.0514(13) Uani d . P D 0.285(3) B 2
S S1A 0.1068(8) 0.6033(5) 0.4196(5) 0.0330(14) Uani d . P D 0.285(3) B 2
O O2A 0.0488(10) 0.6245(8) 0.3499(7) 0.0389(13) Uani d . P D 0.285(3) B 2
O O3A 0.1350(13) 0.6428(8) 0.4782(8) 0.0389(13) Uani d . P D 0.285(3) B 2
O O4A 0.0809(12) 0.5382(7) 0.4377(11) 0.0389(13) Uani d . P D 0.285(3) B 2
C C44B 0.1855(12) 0.6036(8) 0.3614(7) 0.039(3) Uani d . P D 0.378(2) C 3
F F1B 0.2357(13) 0.5482(8) 0.3418(9) 0.0514(13) Uani d . P D 0.378(2) C 3
F F2B 0.1190(7) 0.6160(5) 0.3076(5) 0.0514(13) Uani d . P D 0.378(2) C 3
F F3B 0.2621(15) 0.6475(9) 0.3690(13) 0.0514(13) Uani d . P D 0.378(2) C 3
S S1B 0.1276(6) 0.5937(5) 0.4398(4) 0.0330(14) Uani d . P D 0.378(2) C 3
O O2B 0.0922(11) 0.6670(6) 0.4437(8) 0.0389(13) Uani d . P D 0.378(2) C 3
O O3B 0.2027(7) 0.5765(5) 0.4926(5) 0.0389(13) Uani d . P D 0.378(2) C 3
O O4B 0.0447(17) 0.5502(11) 0.4239(12) 0.0389(13) Uani d . P D 0.378(2) C 3

loop_
_atom_site_aniso_label
_atom_site_aniso_U_11
_atom_site_aniso_U_22
_atom_site_aniso_U_33
_atom_site_aniso_U_12
_atom_site_aniso_U_13
_atom_site_aniso_U_23
C1 0.013(3) 0.022(3) 0.014(3) 0.000(2) 0.005(2) 0.006(3)
C2 0.013(3) 0.027(4) 0.021(4) -0.001(3) 0.006(3) 0.001(3)
C3 0.019(3) 0.018(3) 0.021(4) 0.003(3) 0.009(3) 0.001(3)
C4 0.016(3) 0.026(4) 0.021(4) -0.008(3) 0.001(3) 0.003(3)
C5 0.017(3) 0.018(3) 0.012(3) -0.004(2) 0.005(2) 0.005(3)
C6 0.007(3) 0.025(3) 0.025(4) -0.001(2) 0.001(3) 0.007(3)
C7 0.016(3) 0.033(4) 0.027(4) 0.000(3) -0.006(3) 0.007(3)
C8 0.025(3) 0.039(4) 0.023(4) -0.007(3) 0.002(3) 0.005(3)
C9 0.025(3) 0.044(4) 0.041(4) -0.005(3) -0.002(3) 0.012(4)
C10 0.018(3) 0.034(4) 0.044(4) -0.003(3) -0.001(3) 0.012(3)
C11 0.008(3) 0.026(4) 0.055(5) 0.003(2) 0.009(3) -0.005(3)
C12 0.010(3) 0.034(4) 0.059(5) -0.002(3) 0.005(3) -0.010(3)
C13 0.017(3) 0.036(4) 0.090(6) 0.004(3) 0.003(4) -0.016(4)
C14 0.014(3) 0.052(5) 0.055(5) 0.003(3) 0.016(3) -0.022(4)
C15 0.015(3) 0.020(4) 0.040(4) -0.004(3) 0.008(3) -0.002(3)
C16 0.019(3) 0.037(4) 0.025(4) 0.002(3) 0.014(3) 0.002(3)
C17 0.031(4) 0.031(4) 0.023(4) 0.007(3) 0.013(3) -0.002(3)
C18 0.021(3) 0.022(4) 0.027(4) 0.002(3) 0.006(3) -0.003(3)
C19 0.014(3) 0.011(3) 0.025(4) 0.005(2) 0.003(3) 0.002(3)
C20 0.019(3) 0.019(3) 0.029(4) -0.001(2) 0.014(3) -0.002(3)
C21 0.019(3) 0.024(3) 0.025(4) -0.003(3) 0.012(3) -0.002(3)
C22 0.020(3) 0.019(3) 0.028(4) 0.004(3) 0.014(3) -0.001(3)
C23 0.025(3) 0.035(4) 0.032(4) 0.006(3) 0.015(3) 0.016(3)
C24 0.027(3) 0.017(4) 0.047(5) 0.000(3) 0.015(3) 0.003(3)
C25 0.013(3) 0.027(4) 0.027(4) -0.001(3) 0.013(3) -0.002(3)
C26 0.013(3) 0.028(4) 0.035(4) -0.002(3) 0.015(3) -0.004(3)
C27 0.024(3) 0.043(4) 0.028(4) -0.002(3) 0.018(3) -0.004(3)
C28 0.021(3) 0.024(4) 0.048(5) -0.002(3) 0.019(3) -0.009(3)
C29 0.013(3) 0.022(3) 0.019(4) -0.003(2) 0.002(3) 0.000(3)
C30 0.015(3) 0.030(4) 0.022(4) -0.008(3) 0.007(3) 0.000(3)
C31 0.017(3) 0.034(4) 0.024(4) 0.004(3) 0.013(3) -0.006(3)
C32 0.018(3) 0.023(4) 0.031(4) 0.005(3) 0.004(3) -0.004(3)
C33 0.012(3) 0.027(4) 0.021(4) 0.000(3) 0.005(3) -0.002(3)
C34 0.015(3) 0.018(3) 0.024(4) 0.000(2) -0.001(3) 0.001(3)
C35 0.012(3) 0.032(4) 0.021(4) 0.000(3) 0.003(3) 0.003(3)
C36 0.025(3) 0.026(4) 0.029(4) 0.000(3) 0.002(3) -0.001(3)
C37 0.016(3) 0.026(4) 0.037(4) 0.004(3) 0.007(3) 0.005(3)
C38 0.024(3) 0.032(4) 0.026(4) -0.001(3) 0.001(3) -0.004(3)
C39 0.022(3) 0.030(4) 0.019(4) -0.001(3) 0.010(3) 0.007(3)
C40 0.029(3) 0.028(4) 0.030(4) 0.000(3) 0.007(3) 0.009(3)
C41 0.016(3) 0.038(4) 0.028(4) -0.007(3) 0.008(3) 0.007(3)
C42 0.028(3) 0.037(4) 0.027(4) 0.000(3) 0.013(3) 0.003(3)
C43 0.019(3) 0.035(4) 0.020(4) 0.001(3) 0.007(3) -0.006(3)
Cl1 0.0126(7) 0.0210(8) 0.0381(10) -0.0001(6) 0.0070(7) -0.0051(7)
Cl2 0.0122(7) 0.0218(8) 0.0240(9) -0.0009(6) 0.0050(6) 0.0033(6)
N1 0.011(2) 0.018(3) 0.016(3) -0.004(2) 0.005(2) -0.001(2)
N2 0.011(2) 0.020(3) 0.022(3) 0.004(2) 0.006(2) 0.003(2)
N3 0.009(2) 0.019(3) 0.022(3) 0.002(2) 0.004(2) 0.000(2)
O1 0.029(2) 0.046(3) 0.030(3) -0.007(2) 0.019(2) -0.001(2)
P1 0.0109(7) 0.0211(9) 0.0293(10) -0.0004(6) 0.0010(7) 0.0013(8)
P2 0.0116(7) 0.0188(9) 0.0202(9) 0.0004(6) 0.0064(7) 0.0000(7)
P3 0.0123(7) 0.0221(9) 0.0195(9) 0.0010(6) 0.0046(6) 0.0007(7)
Ru1 0.0098(2) 0.0192(3) 0.0235(3) -0.0013(2) 0.0063(2) -0.0005(2)
Ru2 0.0094(2) 0.0182(3) 0.0216(3) -0.0009(2) 0.00602(19) -0.0004(2)
Ru3 0.0098(2) 0.0188(3) 0.0191(3) -0.0002(2) 0.00507(19) 0.0003(2)
C44 0.074(9) 0.025(7) 0.012(8) 0.018(6) -0.019(7) -0.002(6)
F1 0.055(3) 0.052(3) 0.050(3) -0.003(2) 0.019(2) -0.011(2)
F2 0.055(3) 0.052(3) 0.050(3) -0.003(2) 0.019(2) -0.011(2)
F3 0.055(3) 0.052(3) 0.050(3) -0.003(2) 0.019(2) -0.011(2)
S1 0.025(3) 0.029(3) 0.046(5) -0.0055(19) 0.009(3) 0.002(3)
O2 0.033(3) 0.043(3) 0.041(4) -0.004(2) 0.009(2) 0.005(2)
O3 0.033(3) 0.043(3) 0.041(4) -0.004(2) 0.009(2) 0.005(2)
O4 0.033(3) 0.043(3) 0.041(4) -0.004(2) 0.009(2) 0.005(2)
C44A 0.074(9) 0.025(7) 0.012(8) 0.018(6) -0.019(7) -0.002(6)
F1A 0.055(3) 0.052(3) 0.050(3) -0.003(2) 0.019(2) -0.011(2)
F2A 0.055(3) 0.052(3) 0.050(3) -0.003(2) 0.019(2) -0.011(2)
F3A 0.055(3) 0.052(3) 0.050(3) -0.003(2) 0.019(2) -0.011(2)
S1A 0.025(3) 0.029(3) 0.046(5) -0.0055(19) 0.009(3) 0.002(3)
O2A 0.033(3) 0.043(3) 0.041(4) -0.004(2) 0.009(2) 0.005(2)
O3A 0.033(3) 0.043(3) 0.041(4) -0.004(2) 0.009(2) 0.005(2)
O4A 0.033(3) 0.043(3) 0.041(4) -0.004(2) 0.009(2) 0.005(2)
C44B 0.074(9) 0.025(7) 0.012(8) 0.018(6) -0.019(7) -0.002(6)
F1B 0.055(3) 0.052(3) 0.050(3) -0.003(2) 0.019(2) -0.011(2)
F2B 0.055(3) 0.052(3) 0.050(3) -0.003(2) 0.019(2) -0.011(2)
F3B 0.055(3) 0.052(3) 0.050(3) -0.003(2) 0.019(2) -0.011(2)
S1B 0.025(3) 0.029(3) 0.046(5) -0.0055(19) 0.009(3) 0.002(3)
O2B 0.033(3) 0.043(3) 0.041(4) -0.004(2) 0.009(2) 0.005(2)
O3B 0.033(3) 0.043(3) 0.041(4) -0.004(2) 0.009(2) 0.005(2)
O4B 0.033(3) 0.043(3) 0.041(4) -0.004(2) 0.009(2) 0.005(2)

loop_
_atom_type_symbol
_atom_type_description
_atom_type_scat_dispersion_real
_atom_type_scat_dispersion_imag
_atom_type_scat_source
C C 0.0033 0.0016 'International Tables Vol C Tables 4.2.6.8 and 6.1.1.4'
H H 0.0000 0.0000 'International Tables Vol C Tables 4.2.6.8 and 6.1.1.4'
Cl Cl 0.1484 0.1585 'International Tables Vol C Tables 4.2.6.8 and 6.1.1.4'
F F 0.0171 0.0103 'International Tables Vol C Tables 4.2.6.8 and 6.1.1.4'
N N 0.0061 0.0033 'International Tables Vol C Tables 4.2.6.8 and 6.1.1.4'
O O 0.0106 0.0060 'International Tables Vol C Tables 4.2.6.8 and 6.1.1.4'
P P 0.1023 0.0942 'International Tables Vol C Tables 4.2.6.8 and 6.1.1.4'
Ru Ru -1.2594 0.8363 'International Tables Vol C Tables 4.2.6.8 and 6.1.1.4'
S S 0.1246 0.1234 'International Tables Vol C Tables 4.2.6.8 and 6.1.1.4'

loop_
_geom_angle_atom_site_label_1
_geom_angle_atom_site_label_2
_geom_angle_atom_site_label_3
_geom_angle
N1 C1 C2 115.9(5)
N1 C1 Ru3 111.0(4)
C2 C1 Ru3 132.6(4)
C3 C2 C1 121.9(5)
C3 C2 H2 119.1
C1 C2 H2 119.1
C2 C3 C4 120.3(5)
C2 C3 H3 119.9
C4 C3 H3 119.9
C5 C4 C3 117.6(5)
C5 C4 H4 121.2
C3 C4 H4 121.2
N1 C5 C4 121.1(5)
N1 C5 C6 116.1(5)
C4 C5 C6 122.8(5)
C5 C6 P1 110.3(3)
C5 C6 H6A 109.6
P1 C6 H6A 109.6
C5 C6 H6AB 109.6
P1 C6 H6AB 109.6
H6A C6 H6AB 108.1
C8 C7 C9 108.0(5)
C8 C7 C10 108.8(4)
C9 C7 C10 108.2(5)
C8 C7 P1 108.1(4)
C9 C7 P1 114.2(4)
C10 C7 P1 109.4(4)
C7 C8 H8A 109.5
C7 C8 H8B 109.5
H8A C8 H8B 109.5
C7 C8 H8C 109.5
H8A C8 H8C 109.5
H8B C8 H8C 109.5
C7 C9 H9A 109.5
C7 C9 H9B 109.5
H9A C9 H9B 109.5
C7 C9 H9C 109.5
H9A C9 H9C 109.5
H9B C9 H9C 109.5
C7 C10 H10A 109.5
C7 C10 H10B 109.5
H10A C10 H10B 109.5
C7 C10 H10C 109.5
H10A C10 H10C 109.5
H10B C10 H10C 109.5
C14 C11 C12 107.8(5)
C14 C11 C13 107.8(5)
C12 C11 C13 111.0(5)
C14 C11 P1 109.2(4)
C12 C11 P1 111.5(4)
C13 C11 P1 109.5(4)
C11 C12 H12A 109.5
C11 C12 H12B 109.5
H12A C12 H12B 109.5
C11 C12 H12C 109.5
H12A C12 H12C 109.5
H12B C12 H12C 109.5
C11 C13 H13A 109.5
C11 C13 H13B 109.5
H13A C13 H13B 109.5
C11 C13 H13C 109.5
H13A C13 H13C 109.5
H13B C13 H13C 109.5
C11 C14 H14A 109.5
C11 C14 H14B 109.5
H14A C14 H14B 109.5
C11 C14 H14C 109.5
H14A C14 H14C 109.5
H14B C14 H14C 109.5
N2 C15 C16 124.4(5)
N2 C15 H15 117.8
C16 C15 H15 117.8
C15 C16 C17 118.8(5)
C15 C16 H16 120.6
C17 C16 H16 120.6
C18 C17 C16 118.4(6)
C18 C17 H17 120.8
C16 C17 H17 120.8
C19 C18 C17 120.1(5)
C19 C18 H18 120.0
C17 C18 H18 120.0
N2 C19 C18 121.9(5)
N2 C19 C20 116.1(5)
C18 C19 C20 122.0(5)
C19 C20 P2 108.8(4)
C19 C20 H20A 109.9
P2 C20 H20A 109.9
C19 C20 H20B 109.9
P2 C20 H20B 109.9
H20A C20 H20B 108.3
C23 C21 C24 109.6(5)
C23 C21 C22 107.8(4)
C24 C21 C22 107.1(4)
C23 C21 P2 109.4(4)
C24 C21 P2 116.1(4)
C22 C21 P2 106.3(4)
C21 C22 H22A 109.5
C21 C22 H22B 109.5
H22A C22 H22B 109.5
C21 C22 H22C 109.5
H22A C22 H22C 109.5
H22B C22 H22C 109.5
C21 C23 H23A 109.5
C21 C23 H23B 109.5
H23A C23 H23B 109.5
C21 C23 H23C 109.5
H23A C23 H23C 109.5
H23B C23 H23C 109.5
C21 C24 H24A 109.5
C21 C24 H24B 109.5
H24A C24 H24B 109.5
C21 C24 H24C 109.5
H24A C24 H24C 109.5
H24B C24 H24C 109.5
C27 C25 C28 108.6(5)
C27 C25 C26 110.6(5)
C28 C25 C26 106.2(4)
C27 C25 P2 110.6(4)
C28 C25 P2 108.5(4)
C26 C25 P2 112.2(4)
C25 C26 H26A 109.5
C25 C26 H26B 109.5
H26A C26 H26B 109.5
C25 C26 H26C 109.5
H26A C26 H26C 109.5
H26B C26 H26C 109.5
C25 C27 H27A 109.5
C25 C27 H27B 109.5
H27A C27 H27B 109.5
C25 C27 H27C 109.5
H27A C27 H27C 109.5
H27B C27 H27C 109.5
C25 C28 H28A 109.5
C25 C28 H28B 109.5
H28A C28 H28B 109.5
C25 C28 H28C 109.5
H28A C28 H28C 109.5
H28B C28 H28C 109.5
N3 C29 C30 123.0(5)
N3 C29 H29 118.5
C30 C29 H29 118.5
C29 C30 C31 120.2(5)
C29 C30 H30 119.9
C31 C30 H30 119.9
C30 C31 C32 117.7(5)
C30 C31 H31 121.2
C32 C31 H31 121.2
C31 C32 C33 120.1(5)
C31 C32 H32 120.0
C33 C32 H32 120.0
N3 C33 C32 121.6(5)
N3 C33 C34 117.5(4)
C32 C33 C34 120.9(5)
C33 C34 P3 109.1(4)
C33 C34 H34A 109.9
P3 C34 H34A 109.9
C33 C34 H34B 109.9
P3 C34 H34B 109.9
H34A C34 H34B 108.3
C36 C35 C37 107.9(4)
C36 C35 C38 108.5(5)
C37 C35 C38 106.0(4)
C36 C35 P3 111.0(3)
C37 C35 P3 108.1(4)
C38 C35 P3 115.0(4)
C35 C36 H36A 109.5
C35 C36 H36B 109.5
H36A C36 H36B 109.5
C35 C36 H36C 109.5
H36A C36 H36C 109.5
H36B C36 H36C 109.5
C35 C37 H37A 109.5
C35 C37 H37B 109.5
H37A C37 H37B 109.5
C35 C37 H37C 109.5
H37A C37 H37C 109.5
H37B C37 H37C 109.5
C35 C38 H38A 109.5
C35 C38 H38B 109.5
H38A C38 H38B 109.5
C35 C38 H38C 109.5
H38A C38 H38C 109.5
H38B C38 H38C 109.5
C41 C39 C42 108.8(4)
C41 C39 C40 106.3(5)
C42 C39 C40 110.3(5)
C41 C39 P3 108.4(4)
C42 C39 P3 109.4(4)
C40 C39 P3 113.4(4)
C39 C40 H40A 109.5
C39 C40 H40B 109.5
H40A C40 H40B 109.5
C39 C40 H40C 109.5
H40A C40 H40C 109.5
H40B C40 H40C 109.5
C39 C41 H41A 109.5
C39 C41 H41B 109.5
H41A C41 H41B 109.5
C39 C41 H41C 109.5
H41A C41 H41C 109.5
H41B C41 H41C 109.5
C39 C42 H42A 109.5
C39 C42 H42B 109.5
H42A C42 H42B 109.5
C39 C42 H42C 109.5
H42A C42 H42C 109.5
H42B C42 H42C 109.5
O1 C43 Ru1 173.1(5)
Ru1 Cl1 Ru2 72.32(4)
Ru2 Cl2 Ru3 66.07(5)
Ru2 Cl2 Ru1 70.74(4)
Ru3 Cl2 Ru1 69.93(4)
C1 N1 C5 123.3(4)
C1 N1 Ru1 113.8(3)
C5 N1 Ru1 122.7(3)
C15 N2 C19 116.3(5)
C15 N2 Ru2 121.5(4)
C19 N2 Ru2 122.1(3)
C29 N3 C33 117.4(4)
C29 N3 Ru3 121.3(4)
C33 N3 Ru3 121.3(3)
C6 P1 C7 106.3(3)
C6 P1 C11 103.9(2)
C7 P1 C11 111.2(3)
C6 P1 Ru1 98.19(17)
C7 P1 Ru1 113.75(17)
C11 P1 Ru1 121.0(2)
C20 P2 C21 104.6(3)
C20 P2 C25 103.7(2)
C21 P2 C25 109.1(2)
C20 P2 Ru2 100.38(18)
C21 P2 Ru2 116.78(17)
C25 P2 Ru2 119.69(18)
C34 P3 C39 102.9(2)
C34 P3 C35 102.2(2)
C39 P3 C35 110.0(3)
C34 P3 Ru3 101.10(19)
C39 P3 Ru3 122.30(18)
C35 P3 Ru3 114.88(18)
C43 Ru1 N1 91.4(2)
C43 Ru1 P1 93.25(18)
N1 Ru1 P1 81.84(12)
C43 Ru1 Cl1 97.28(18)
N1 Ru1 Cl1 171.29(12)
P1 Ru1 Cl1 97.93(5)
C43 Ru1 Cl2 160.83(17)
N1 Ru1 Cl2 86.66(11)
P1 Ru1 Cl2 105.33(6)
Cl1 Ru1 Cl2 85.01(5)
C43 Ru1 Ru2 113.19(18)
N1 Ru1 Ru2 121.18(11)
P1 Ru1 Ru2 142.72(4)
Cl1 Ru1 Ru2 54.71(3)
Cl2 Ru1 Ru2 53.18(4)
C43 Ru1 Ru3 107.24(17)
N1 Ru1 Ru3 66.20(11)
P1 Ru1 Ru3 141.86(4)
Cl1 Ru1 Ru3 110.52(3)
Cl2 Ru1 Ru3 54.72(4)
Ru2 Ru1 Ru3 55.83(3)
N2 Ru2 P2 82.36(12)
N2 Ru2 Cl2 170.50(12)
P2 Ru2 Cl2 107.12(5)
N2 Ru2 Cl1 91.60(11)
P2 Ru2 Cl1 109.67(6)
Cl2 Ru2 Cl1 85.80(5)
N2 Ru2 Ru3 115.29(12)
P2 Ru2 Ru3 130.47(4)
Cl2 Ru2 Ru3 58.21(3)
Cl1 Ru2 Ru3 115.22(4)
N2 Ru2 Ru1 115.37(11)
P2 Ru2 Ru1 153.13(5)
Cl2 Ru2 Ru1 56.08(3)
Cl1 Ru2 Ru1 52.97(4)
Ru3 Ru2 Ru1 62.28(3)
C1 Ru3 N3 87.47(18)
C1 Ru3 P3 96.88(15)
N3 Ru3 P3 81.63(13)
C1 Ru3 Cl2 89.20(15)
N3 Ru3 Cl2 101.25(13)
P3 Ru3 Cl2 173.41(5)
C1 Ru3 Ru2 129.93(15)
N3 Ru3 Ru2 129.81(12)
P3 Ru3 Ru2 117.92(5)
Cl2 Ru3 Ru2 55.71(4)
C1 Ru3 Ru1 68.92(14)
N3 Ru3 Ru1 145.38(12)
P3 Ru3 Ru1 124.70(4)
Cl2 Ru3 Ru1 55.35(3)
Ru2 Ru3 Ru1 61.886(16)
F3 C44 F2 110.6(12)
F3 C44 F1 106.1(12)
F2 C44 F1 105.5(11)
F3 C44 S1 108.9(14)
F2 C44 S1 108.9(12)
F1 C44 S1 116.8(10)
O4 S1 O3 116.6(10)
O4 S1 O2 113.8(9)
O3 S1 O2 113.7(8)
O4 S1 C44 109.2(13)
O3 S1 C44 104.2(10)
O2 S1 C44 96.8(8)
F3A C44A F2A 112.7(18)
F3A C44A F1A 107.1(15)
F2A C44A F1A 113.4(15)
F3A C44A S1A 113.0(16)
F2A C44A S1A 110.4(13)
F1A C44A S1A 99.5(11)
O3A S1A O4A 112.6(11)
O3A S1A O2A 127.0(11)
O4A S1A O2A 111.6(11)
O3A S1A C44A 106.5(10)
O4A S1A C44A 99.4(10)
O2A S1A C44A 93.7(9)
F2B C44B F3B 112.9(15)
F2B C44B F1B 104.3(13)
F3B C44B F1B 99.9(14)
F2B C44B S1B 111.3(11)
F3B C44B S1B 112.9(13)
F1B C44B S1B 114.7(12)
O3B S1B O4B 118.5(12)
O3B S1B O2B 113.7(8)
O4B S1B O2B 111.5(13)
O3B S1B C44B 106.9(8)
O4B S1B C44B 107.6(10)
O2B S1B C44B 95.9(8)

loop_
_geom_bond_atom_site_label_1
_geom_bond_atom_site_label_2
_geom_bond_distance
C1 N1 1.356(6)
C1 C2 1.396(7)
C1 Ru3 2.012(5)
C2 C3 1.376(7)
C2 H2 0.95
C3 C4 1.387(7)
C3 H3 0.95
C4 C5 1.369(7)
C4 H4 0.95
C5 N1 1.360(6)
C5 C6 1.515(6)
C6 P1 1.829(5)
C6 H6A 0.99
C6 H6AB 0.99
C7 C8 1.514(7)
C7 C9 1.521(7)
C7 C10 1.538(7)
C7 P1 1.877(6)
C8 H8A 0.98
C8 H8B 0.98
C8 H8C 0.98
C9 H9A 0.98
C9 H9B 0.98
C9 H9C 0.98
C10 H10A 0.98
C10 H10B 0.98
C10 H10C 0.98
C11 C14 1.512(8)
C11 C12 1.543(7)
C11 C13 1.546(8)
C11 P1 1.883(5)
C12 H12A 0.98
C12 H12B 0.98
C12 H12C 0.98
C13 H13A 0.98
C13 H13B 0.98
C13 H13C 0.98
C14 H14A 0.98
C14 H14B 0.98
C14 H14C 0.98
C15 N2 1.350(6)
C15 C16 1.355(8)
C15 H15 0.95
C16 C17 1.381(7)
C16 H16 0.95
C17 C18 1.380(7)
C17 H17 0.95
C18 C19 1.372(7)
C18 H18 0.95
C19 N2 1.367(6)
C19 C20 1.497(7)
C20 P2 1.825(6)
C20 H20A 0.99
C20 H20B 0.99
C21 C23 1.515(8)
C21 C24 1.532(7)
C21 C22 1.540(7)
C21 P2 1.888(6)
C22 H22A 0.98
C22 H22B 0.98
C22 H22C 0.98
C23 H23A 0.98
C23 H23B 0.98
C23 H23C 0.98
C24 H24A 0.98
C24 H24B 0.98
C24 H24C 0.98
C25 C27 1.506(8)
C25 C28 1.522(7)
C25 C26 1.547(7)
C25 P2 1.896(5)
C26 H26A 0.98
C26 H26B 0.98
C26 H26C 0.98
C27 H27A 0.98
C27 H27B 0.98
C27 H27C 0.98
C28 H28A 0.98
C28 H28B 0.98
C28 H28C 0.98
C29 N3 1.347(6)
C29 C30 1.362(7)
C29 H29 0.95
C30 C31 1.372(7)
C30 H30 0.95
C31 C32 1.376(7)
C31 H31 0.95
C32 C33 1.388(7)
C32 H32 0.95
C33 N3 1.349(6)
C33 C34 1.506(7)
C34 P3 1.832(5)
C34 H34A 0.99
C34 H34B 0.99
C35 C36 1.520(7)
C35 C37 1.544(7)
C35 C38 1.545(7)
C35 P3 1.893(6)
C36 H36A 0.98
C36 H36B 0.98
C36 H36C 0.98
C37 H37A 0.98
C37 H37B 0.98
C37 H37C 0.98
C38 H38A 0.98
C38 H38B 0.98
C38 H38C 0.98
C39 C41 1.521(7)
C39 C42 1.526(7)
C39 C40 1.537(7)
C39 P3 1.886(5)
C40 H40A 0.98
C40 H40B 0.98
C40 H40C 0.98
C41 H41A 0.98
C41 H41B 0.98
C41 H41C 0.98
C42 H42A 0.98
C42 H42B 0.98
C42 H42C 0.98
C43 O1 1.140(6)
C43 Ru1 1.812(6)
Cl1 Ru1 2.4268(17)
Cl1 Ru2 2.4814(16)
Cl2 Ru2 2.4559(17)
Cl2 Ru3 2.5267(16)
Cl2 Ru1 2.5459(14)
N1 Ru1 2.051(4)
N2 Ru2 2.022(5)
N3 Ru3 2.085(4)
P1 Ru1 2.3274(16)
P2 Ru2 2.2252(16)
P3 Ru3 2.2454(17)
Ru1 Ru2 2.8964(10)
Ru1 Ru3 2.9071(12)
Ru2 Ru3 2.7171(12)
C44 F3 1.320(11)
C44 F2 1.323(11)
C44 F1 1.353(11)
C44 S1 1.792(10)
S1 O4 1.426(10)
S1 O3 1.438(11)
S1 O2 1.510(10)
C44A F3A 1.318(15)
C44A F2A 1.333(16)
C44A F1A 1.391(15)
C44A S1A 1.813(14)
S1A O3A 1.391(13)
S1A O4A 1.421(13)
S1A O2A 1.516(13)
C44B F2B 1.295(14)
C44B F3B 1.352(14)
C44B F1B 1.386(16)
C44B S1B 1.798(12)
S1B O3B 1.373(10)
S1B O4B 1.418(12)
S1B O2B 1.565(12)

loop_
_geom_torsion_atom_site_label_1
_geom_torsion_atom_site_label_2
_geom_torsion_atom_site_label_3
_geom_torsion_atom_site_label_4
_geom_torsion
N1 C1 C2 C3 2.0(8)
Ru3 C1 C2 C3 173.4(4)
C1 C2 C3 C4 -2.0(8)
C2 C3 C4 C5 0.1(8)
C3 C4 C5 N1 1.7(8)
C3 C4 C5 C6 -178.9(5)
N1 C5 C6 P1 -27.6(6)
C4 C5 C6 P1 153.0(5)
N2 C15 C16 C17 -0.3(9)
C15 C16 C17 C18 -0.9(8)
C16 C17 C18 C19 0.3(8)
C17 C18 C19 N2 1.5(8)
C17 C18 C19 C20 -179.8(5)
N2 C19 C20 P2 -24.6(6)
C18 C19 C20 P2 156.6(4)
N3 C29 C30 C31 -2.2(8)
C29 C30 C31 C32 1.6(8)
C30 C31 C32 C33 0.5(8)
C31 C32 C33 N3 -2.2(8)
C31 C32 C33 C34 179.8(5)
N3 C33 C34 P3 21.6(6)
C32 C33 C34 P3 -160.4(4)
C2 C1 N1 C5 -0.1(7)
Ru3 C1 N1 C5 -173.4(4)
C2 C1 N1 Ru1 175.0(4)
Ru3 C1 N1 Ru1 1.8(4)
C4 C5 N1 C1 -1.7(8)
C6 C5 N1 C1 178.9(4)
C4 C5 N1 Ru1 -176.5(4)
C6 C5 N1 Ru1 4.1(6)
C16 C15 N2 C19 2.0(8)
C16 C15 N2 Ru2 178.8(4)
C18 C19 N2 C15 -2.5(7)
C20 C19 N2 C15 178.7(4)
C18 C19 N2 Ru2 -179.3(4)
C20 C19 N2 Ru2 1.9(6)
C30 C29 N3 C33 0.5(8)
C30 C29 N3 Ru3 179.3(4)
C32 C33 N3 C29 1.7(8)
C34 C33 N3 C29 179.7(4)
C32 C33 N3 Ru3 -177.1(4)
C34 C33 N3 Ru3 0.9(6)
C5 C6 P1 C7 -84.4(4)
C5 C6 P1 C11 158.2(4)
C5 C6 P1 Ru1 33.4(4)
C8 C7 P1 C6 45.5(4)
C9 C7 P1 C6 -74.8(5)
C10 C7 P1 C6 163.8(3)
C8 C7 P1 C11 157.9(4)
C9 C7 P1 C11 37.6(5)
C10 C7 P1 C11 -83.7(4)
C8 C7 P1 Ru1 -61.4(4)
C9 C7 P1 Ru1 178.3(4)
C10 C7 P1 Ru1 56.9(4)
C14 C11 P1 C6 -75.4(4)
C12 C11 P1 C6 43.6(5)
C13 C11 P1 C6 166.8(4)
C14 C11 P1 C7 170.7(4)
C12 C11 P1 C7 -70.3(5)
C13 C11 P1 C7 52.9(5)
C14 C11 P1 Ru1 33.2(5)
C12 C11 P1 Ru1 152.2(4)
C13 C11 P1 Ru1 -84.6(5)
C19 C20 P2 C21 -89.0(4)
C19 C20 P2 C25 156.7(4)
C19 C20 P2 Ru2 32.4(4)
C23 C21 P2 C20 167.7(3)
C24 C21 P2 C20 -67.5(5)
C22 C21 P2 C20 51.5(4)
C23 C21 P2 C25 -81.8(4)
C24 C21 P2 C25 43.0(5)
C22 C21 P2 C25 162.0(4)
C23 C21 P2 Ru2 57.9(4)
C24 C21 P2 Ru2 -177.4(4)
C22 C21 P2 Ru2 -58.3(4)
C27 C25 P2 C20 164.0(4)
C28 C25 P2 C20 -77.0(4)
C26 C25 P2 C20 40.1(5)
C27 C25 P2 C21 53.0(5)
C28 C25 P2 C21 172.0(4)
C26 C25 P2 C21 -71.0(5)
C27 C25 P2 Ru2 -85.3(4)
C28 C25 P2 Ru2 33.7(5)
C26 C25 P2 Ru2 150.7(3)
C33 C34 P3 C39 -157.7(4)
C33 C34 P3 C35 88.2(4)
C33 C34 P3 Ru3 -30.6(4)
C41 C39 P3 C34 78.0(4)
C42 C39 P3 C34 -163.5(4)
C40 C39 P3 C34 -39.9(5)
C41 C39 P3 C35 -173.7(4)
C42 C39 P3 C35 -55.2(4)
C40 C39 P3 C35 68.4(5)
C41 C39 P3 Ru3 -34.3(5)
C42 C39 P3 Ru3 84.2(4)
C40 C39 P3 Ru3 -152.1(4)
C36 C35 P3 C34 -169.0(4)
C37 C35 P3 C34 -50.9(4)
C38 C35 P3 C34 67.4(4)
C36 C35 P3 C39 82.2(4)
C37 C35 P3 C39 -159.7(4)
C38 C35 P3 C39 -41.4(4)
C36 C35 P3 Ru3 -60.5(4)
C37 C35 P3 Ru3 57.6(4)
C38 C35 P3 Ru3 175.8(3)
F3 C44 S1 O4 166.7(14)
F2 C44 S1 O4 46.0(15)
F1 C44 S1 O4 -73.2(14)
F3 C44 S1 O3 -68.1(14)
F2 C44 S1 O3 171.2(12)
F1 C44 S1 O3 52.0(13)
F3 C44 S1 O2 48.5(13)
F2 C44 S1 O2 -72.2(12)
F1 C44 S1 O2 168.6(12)
F3A C44A S1A O3A -44.9(19)
F2A C44A S1A O3A -172.1(15)
F1A C44A S1A O3A 68.3(13)
F3A C44A S1A O4A -161.9(17)
F2A C44A S1A O4A 70.8(17)
F1A C44A S1A O4A -48.7(14)
F3A C44A S1A O2A 85.5(17)
F2A C44A S1A O2A -41.8(16)
F1A C44A S1A O2A -161.3(12)
F2B C44B S1B O3B 176.2(12)
F3B C44B S1B O3B -55.6(16)
F1B C44B S1B O3B 58.0(14)
F2B C44B S1B O4B 47.9(17)
F3B C44B S1B O4B 176.1(18)
F1B C44B S1B O4B -70.2(18)
F2B C44B S1B O2B -66.8(13)
F3B C44B S1B O2B 61.3(15)
F1B C44B S1B O2B 175.0(13)
